data_7153105
loop_
_publ_author_name
'Sanz, Xavier'
'Lee, Graham M.'
'Pubill-Ulldemolins, Cristina'
'Bonet, Amadeu'
'Guly\'as, Henrik'
'Westcott, Stephen A.'
'Bo, Carles'
'Fern\'andez, Elena'

_publ_section_title
;
 Metal-free borylative ring-opening of vinyl epoxides and aziridines.
;
_journal_issue 40
_journal_name_full 'Organic &amp; biomolecular chemistry'
_journal_page_first 7004
_journal_page_last 7010
_journal_paper_doi 10.1039/c3ob41328d
_journal_volume 11
_journal_year 2013
_chemical_formula_sum 'C13 H16 O2'
_chemical_formula_weight 204.26
_chemical_name_systematic
; 
 ? 
;
_space_group_IT_number 14
_symmetry_cell_setting monoclinic
_symmetry_space_group_name_Hall '-P 2ybc'
_symmetry_space_group_name_H-M 'P 1 21/c 1'
_atom_sites_solution_hydrogens geom
_atom_sites_solution_primary direct
_atom_sites_solution_secondary difmap
_audit_creation_method SHELXL-97
_cell_angle_alpha 90.00
_cell_angle_beta 114.463(4)
_cell_angle_gamma 90.00
_cell_formula_units_Z 4
_cell_length_a 9.1921(13)
_cell_length_b 14.0304(18)
_cell_length_c 9.0659(13)
_cell_measurement_reflns_used 2854
_cell_measurement_temperature 101(2)
_cell_measurement_theta_max 28.15
_cell_measurement_theta_min 2.43
_cell_volume 1064.3(3)
_computing_cell_refinement 'Bruker APEX2 v2009.1-0'
_computing_data_collection 'Bruker APEX2 v2009.1-0'
_computing_data_reduction 'Bruker SAINT V7.60A'
_computing_molecular_graphics 'Bruker SHELXTL'
_computing_publication_material 'Bruker SHELXTL'
_computing_structure_refinement 'SHELXS-97 (Sheldrick, 2008)'
_computing_structure_solution 'SHELXS-97 (Sheldrick, 2008)'
_diffrn_ambient_temperature 101(2)
_diffrn_detector_area_resol_mean 512
_diffrn_detector_type '4K CCD area detector APEX II'
_diffrn_measured_fraction_theta_full 0.996
_diffrn_measured_fraction_theta_max 0.996
_diffrn_measurement_device_type 'Kappa 4-axis goniometer bruker-nonius'
_diffrn_measurement_method
;
 Fullsphere data collection, phi and omega scans
;
_diffrn_measurement_specimen_support 'magnetic support whith 10 micron nylon fiber cryoloop'
_diffrn_radiation_monochromator 'Multilayer Montel 200 mirrors'
_diffrn_radiation_type MoK\a
_diffrn_radiation_wavelength 0.71073
_diffrn_reflns_av_R_equivalents 0.0359
_diffrn_reflns_av_sigmaI/netI 0.0368
_diffrn_reflns_limit_h_max 10
_diffrn_reflns_limit_h_min -12
_diffrn_reflns_limit_k_max 18
_diffrn_reflns_limit_k_min -12
_diffrn_reflns_limit_l_max 12
_diffrn_reflns_limit_l_min -11
_diffrn_reflns_number 10161
_diffrn_reflns_theta_full 28.36
_diffrn_reflns_theta_max 28.36
_diffrn_reflns_theta_min 2.43
_diffrn_source 'rotating anode X-ray tube'
_diffrn_source_current 70
_diffrn_source_power 50
_diffrn_source_size '3 mm x 0.3 mm fine focus'
_diffrn_source_type 'Bruker-Nonius FR 591'
_exptl_absorpt_coefficient_mu 0.084
_exptl_absorpt_correction_T_max 1.0
_exptl_absorpt_correction_T_min 0.99
_exptl_absorpt_correction_type empirical
_exptl_absorpt_process_details
; 
 SADABS Version 2008/1 Bruker-Nonius
 Blessing, Acta Cryst. (1995) A51 33-38
;
_exptl_crystal_colour colourless
_exptl_crystal_density_diffrn 1.275
_exptl_crystal_density_method 'not measured'
_exptl_crystal_description plate
_exptl_crystal_F_000 440
_exptl_crystal_size_max 0.12
_exptl_crystal_size_mid 0.05
_exptl_crystal_size_min 0.01
_refine_diff_density_max 0.401
_refine_diff_density_min -0.227
_refine_diff_density_rms 0.046
_refine_ls_extinction_method none
_refine_ls_goodness_of_fit_ref 1.041
_refine_ls_hydrogen_treatment noref
_refine_ls_matrix_type full
_refine_ls_number_parameters 138
_refine_ls_number_reflns 2654
_refine_ls_number_restraints 0
_refine_ls_restrained_S_all 1.041
_refine_ls_R_factor_all 0.0627
_refine_ls_R_factor_gt 0.0432
_refine_ls_shift/su_max 0.001
_refine_ls_shift/su_mean 0.000
_refine_ls_structure_factor_coef Fsqd
_refine_ls_weighting_details 'calc w=1/[\s^2^(Fo^2^)+(0.0481P)^2^+0.3876P] where P=(Fo^2^+2Fc^2^)/3'
_refine_ls_weighting_scheme calc
_refine_ls_wR_factor_gt 0.1009
_refine_ls_wR_factor_ref 0.1105
_reflns_number_gt 2033
_reflns_number_total 2654
_reflns_threshold_expression >2sigma(I)
_cod_data_source_file c3ob41328d.txt
_cod_data_source_block mo_gl60_ba_p21c
_cod_depositor_comments
;
The following automatic conversions were performed:
'_diffrn_measurement_specimen_suppport' tag replaced with
'_diffrn_measurement_specimen_support'.

Automatic conversion script
Id: cif_correct_tags 1440 2010-10-19 06:21:57Z saulius 

The following automatic conversions were performed:

'_symmetry_cell_setting' value 'Monoclinic' changed to 'monoclinic'
according to /home/saulius/struct/CIF-dictionaries/cif_core.dic
dictionary named 'cif_core.dic' version 2.4.2 from 2011-04-26.

Automatic conversion script
Id: cif_fix_values 1891 2012-01-12 08:04:46Z andrius 
;
_cod_original_sg_symbol_H-M P2(1)/c
_cod_database_code 7153105

loop_
_symmetry_equiv_pos_as_xyz
'x, y, z'
'-x, y+1/2, -z+1/2'
'-x, -y, -z'
'x, -y-1/2, z-1/2'

loop_
_atom_site_label
_atom_site_type_symbol
_atom_site_fract_x
_atom_site_fract_y
_atom_site_fract_z
_atom_site_U_iso_or_equiv
_atom_site_adp_type
_atom_site_occupancy
_atom_site_symmetry_multiplicity
_atom_site_calc_flag
_atom_site_refinement_flags
C1 C 0.15450(15) 0.87807(9) 0.51464(15) 0.0150(3) Uani 1 1 d .
H1 H 0.1223 0.9391 0.5498 0.018 Uiso 1 1 calc R
C2 C 0.31333(15) 0.84659(10) 0.64498(15) 0.0162(3) Uani 1 1 d .
C3 C 0.40025(16) 0.90785(10) 0.77192(16) 0.0193(3) Uani 1 1 d .
H3 H 0.3600 0.9698 0.7753 0.023 Uiso 1 1 calc R
C4 C 0.54506(17) 0.87949(11) 0.89367(16) 0.0227(3) Uani 1 1 d .
H4 H 0.6030 0.9220 0.9795 0.027 Uiso 1 1 calc R
C5 C 0.60505(17) 0.78953(11) 0.89027(17) 0.0236(3) Uani 1 1 d .
H5 H 0.7033 0.7698 0.9742 0.028 Uiso 1 1 calc R
C6 C 0.52067(18) 0.72852(11) 0.76346(18) 0.0246(3) Uani 1 1 d .
H6 H 0.5621 0.6670 0.7598 0.030 Uiso 1 1 calc R
C7 C 0.37552(17) 0.75673(10) 0.64122(16) 0.0212(3) Uani 1 1 d .
H7 H 0.3187 0.7143 0.5548 0.025 Uiso 1 1 calc R
C8 C 0.15768(15) 0.89400(10) 0.34748(15) 0.0158(3) Uani 1 1 d .
H8 H 0.1759 0.8310 0.3064 0.019 Uiso 1 1 calc R
C9 C -0.00298(16) 0.93153(10) 0.23027(15) 0.0186(3) Uani 1 1 d .
H9 H -0.0916 0.8892 0.1936 0.022 Uiso 1 1 calc R
C10 C -0.02652(16) 1.02050(10) 0.17601(15) 0.0180(3) Uani 1 1 d .
H10 H -0.1317 1.0383 0.1035 0.022 Uiso 1 1 calc R
C11 C 0.10240(16) 1.09493(9) 0.22178(15) 0.0164(3) Uani 1 1 d .
H11 H 0.1326 1.1043 0.1287 0.020 Uiso 1 1 calc R
C12 C 0.25021(16) 1.06529(10) 0.36964(16) 0.0186(3) Uani 1 1 d .
H12A H 0.3414 1.1064 0.3799 0.022 Uiso 1 1 calc R
H12B H 0.2307 1.0734 0.4684 0.022 Uiso 1 1 calc R
C13 C 0.29064(15) 0.96193(10) 0.35430(16) 0.0172(3) Uani 1 1 d .
H13A H 0.3909 0.9449 0.4480 0.021 Uiso 1 1 calc R
H13B H 0.3088 0.9542 0.2547 0.021 Uiso 1 1 calc R
O1 O 0.03269(11) 0.80827(7) 0.49032(11) 0.0188(2) Uani 1 1 d .
H1A H 0.0113 0.8069 0.5718 0.028 Uiso 1 1 calc R
O2 O 0.04609(12) 1.18401(7) 0.25634(11) 0.0214(2) Uani 1 1 d .
H2 H 0.0183 1.2197 0.1749 0.032 Uiso 1 1 calc R

loop_
_atom_site_aniso_label
_atom_site_aniso_U_11
_atom_site_aniso_U_22
_atom_site_aniso_U_33
_atom_site_aniso_U_23
_atom_site_aniso_U_13
_atom_site_aniso_U_12
C1 0.0138(6) 0.0143(7) 0.0167(6) -0.0027(5) 0.0063(5) -0.0020(5)
C2 0.0159(6) 0.0183(7) 0.0159(6) 0.0020(5) 0.0081(5) -0.0013(5)
C3 0.0187(7) 0.0201(7) 0.0189(6) -0.0009(5) 0.0076(5) -0.0011(5)
C4 0.0184(7) 0.0289(8) 0.0179(6) -0.0014(6) 0.0048(5) -0.0045(6)
C5 0.0161(7) 0.0306(9) 0.0212(7) 0.0093(6) 0.0049(5) 0.0007(6)
C6 0.0242(7) 0.0187(7) 0.0315(7) 0.0077(6) 0.0121(6) 0.0055(6)
C7 0.0221(7) 0.0181(7) 0.0228(7) 0.0000(5) 0.0085(6) -0.0017(6)
C8 0.0162(6) 0.0154(7) 0.0154(6) -0.0015(5) 0.0061(5) -0.0007(5)
C9 0.0149(6) 0.0237(8) 0.0150(6) -0.0022(5) 0.0041(5) -0.0037(5)
C10 0.0136(6) 0.0233(7) 0.0153(6) 0.0001(5) 0.0040(5) 0.0014(5)
C11 0.0183(6) 0.0161(7) 0.0161(6) 0.0013(5) 0.0083(5) 0.0030(5)
C12 0.0169(6) 0.0181(7) 0.0187(6) 0.0002(5) 0.0051(5) -0.0013(5)
C13 0.0149(6) 0.0173(7) 0.0200(6) 0.0022(5) 0.0077(5) 0.0008(5)
O1 0.0188(5) 0.0230(6) 0.0168(4) -0.0038(4) 0.0095(4) -0.0074(4)
O2 0.0317(6) 0.0168(5) 0.0202(5) 0.0052(4) 0.0151(4) 0.0082(4)

loop_
_atom_type_symbol
_atom_type_description
_atom_type_scat_dispersion_real
_atom_type_scat_dispersion_imag
_atom_type_scat_source
C C 0.0033 0.0016 'International Tables Vol C Tables 4.2.6.8 and 6.1.1.4'
H H 0.0000 0.0000 'International Tables Vol C Tables 4.2.6.8 and 6.1.1.4'
O O 0.0106 0.0060 'International Tables Vol C Tables 4.2.6.8 and 6.1.1.4'

loop_
_geom_angle_atom_site_label_1
_geom_angle_atom_site_label_2
_geom_angle_atom_site_label_3
_geom_angle
O1 C1 C2 111.09(11)
O1 C1 C8 106.19(10)
C2 C1 C8 113.83(10)
C7 C2 C3 118.60(12)
C7 C2 C1 121.23(12)
C3 C2 C1 120.16(12)
C4 C3 C2 120.83(13)
C5 C4 C3 120.21(13)
C4 C5 C6 119.43(13)
C5 C6 C7 120.50(14)
C2 C7 C6 120.41(13)
C9 C8 C13 110.03(11)
C9 C8 C1 109.27(10)
C13 C8 C1 112.94(10)
C10 C9 C8 123.38(12)
C9 C10 C11 124.24(12)
O2 C11 C10 110.53(11)
O2 C11 C12 108.49(10)
C10 C11 C12 111.60(11)
C13 C12 C11 110.13(11)
C12 C13 C8 112.15(11)

loop_
_geom_bond_atom_site_label_1
_geom_bond_atom_site_label_2
_geom_bond_distance
C1 O1 1.4342(15)
C1 C2 1.5146(18)
C1 C8 1.5441(17)
C2 C7 1.390(2)
C2 C3 1.3929(19)
C3 C4 1.3899(19)
C4 C5 1.383(2)
C5 C6 1.385(2)
C6 C7 1.393(2)
C8 C9 1.5125(18)
C8 C13 1.5308(18)
C9 C10 1.326(2)
C10 C11 1.5033(19)
C11 O2 1.4361(16)
C11 C12 1.5190(18)
C12 C13 1.5177(19)

loop_
_geom_torsion_atom_site_label_1
_geom_torsion_atom_site_label_2
_geom_torsion_atom_site_label_3
_geom_torsion_atom_site_label_4
_geom_torsion
O1 C1 C2 C7 50.57(15)
C8 C1 C2 C7 -69.23(16)
O1 C1 C2 C3 -129.38(12)
C8 C1 C2 C3 110.82(14)
C7 C2 C3 C4 -0.9(2)
C1 C2 C3 C4 179.07(12)
C2 C3 C4 C5 0.0(2)
C3 C4 C5 C6 0.9(2)
C4 C5 C6 C7 -0.9(2)
C3 C2 C7 C6 0.9(2)
C1 C2 C7 C6 -179.05(12)
C5 C6 C7 C2 0.0(2)
O1 C1 C8 C9 61.30(13)
C2 C1 C8 C9 -176.16(11)
O1 C1 C8 C13 -175.88(10)
C2 C1 C8 C13 -53.34(15)
C13 C8 C9 C10 -15.87(17)
C1 C8 C9 C10 108.66(14)
C8 C9 C10 C11 0.7(2)
C9 C10 C11 O2 -136.23(13)
C9 C10 C11 C12 -15.39(18)
O2 C11 C12 C13 166.68(10)
C10 C11 C12 C13 44.66(14)
C11 C12 C13 C8 -62.44(14)
C9 C8 C13 C12 46.19(14)
C1 C8 C13 C12 -76.20(14)
